data_4083479
loop_
_publ_author_name
'Sala\"un, J. Y.'
'Rumin, R.'
'Setifi, F.'
'Triki, S.'
'Jaffr\`es, P. A.'

_publ_section_title
;
 Phosphine Addition to Pyruvoyl Ligands of Iron Complexes: Formation of
 Zwitterionic Metallalactones
;
_journal_coden_ASTM ORGND7
_journal_issue 1
_journal_name_full Organometallics
_journal_page_first 216
_journal_page_last 224
_journal_paper_doi 10.1021/om800804b
_journal_volume 28
_journal_year 2009
_chemical_formula_sum 'C14 H18 B F4 Fe O7 P'
_chemical_formula_weight 471.91
_space_group_IT_number 2
_symmetry_cell_setting triclinic
_symmetry_space_group_name_Hall '-P 1'
_symmetry_space_group_name_H-M 'P -1'
_atom_sites_solution_hydrogens geom
_atom_sites_solution_primary direct
_atom_sites_solution_secondary difmap
_audit_creation_method SHELXL-97
_cell_angle_alpha 111.194(10)
_cell_angle_beta 94.811(10)
_cell_angle_gamma 99.008(10)
_cell_formula_units_Z 4
_cell_length_a 11.3650(10)
_cell_length_b 13.0800(10)
_cell_length_c 14.277(2)
_cell_measurement_temperature 170(2)
_cell_volume 1931.5(4)
_computing_cell_refinement 'CRYSALIS-RED 170 (Oxford-Diffraction, 2002)'
_computing_data_collection 'CRYSALIS-CCD 170 (Oxford-Diffraction,2002)'
_computing_data_reduction 'CRYSALIS-RED 170 (Oxford-Diffraction, 2002)'
_computing_molecular_graphics 'Ortep-3 for Windows (Farrugia, 1997)'
_computing_publication_material 'WinGX publication routines (Farrugia, 1999)'
_computing_structure_refinement 'SHELXL-97 (Sheldrick, 1997)'
_computing_structure_solution 'SIR97 (Giacovazzo et al, 1997)'
_diffrn_ambient_temperature 170(2)
_diffrn_measured_fraction_theta_full 0.614
_diffrn_measured_fraction_theta_max 0.614
_diffrn_measurement_device_type 'Xcalibur 2 CCD Oxford Diffraction'
_diffrn_radiation_monochromator graphite
_diffrn_radiation_source 'fine-focus sealed tube'
_diffrn_radiation_type MoK\a
_diffrn_radiation_wavelength 0.71069
_diffrn_reflns_av_R_equivalents 0.0383
_diffrn_reflns_av_sigmaI/netI 0.0675
_diffrn_reflns_limit_h_max 13
_diffrn_reflns_limit_h_min -13
_diffrn_reflns_limit_k_max 11
_diffrn_reflns_limit_k_min -10
_diffrn_reflns_limit_l_max 17
_diffrn_reflns_limit_l_min -17
_diffrn_reflns_number 15304
_diffrn_reflns_theta_full 26.86
_diffrn_reflns_theta_max 26.86
_diffrn_reflns_theta_min 3.35
_exptl_absorpt_coefficient_mu 0.934
_exptl_absorpt_correction_type none
_exptl_crystal_colour colorless
_exptl_crystal_density_diffrn 1.623
_exptl_crystal_density_method 'not measured'
_exptl_crystal_description prism
_exptl_crystal_F_000 960
_exptl_crystal_size_max 0.16
_exptl_crystal_size_mid 0.14
_exptl_crystal_size_min 0.11
_refine_diff_density_max 0.611
_refine_diff_density_min -0.334
_refine_diff_density_rms 0.069
_refine_ls_extinction_method none
_refine_ls_goodness_of_fit_ref 1.017
_refine_ls_hydrogen_treatment noref
_refine_ls_matrix_type full
_refine_ls_number_parameters 505
_refine_ls_number_reflns 5107
_refine_ls_number_restraints 0
_refine_ls_restrained_S_all 1.017
_refine_ls_R_factor_all 0.0856
_refine_ls_R_factor_gt 0.0466
_refine_ls_shift/su_max 0.001
_refine_ls_shift/su_mean 0.000
_refine_ls_structure_factor_coef Fsqd
_refine_ls_weighting_details 'calc w=1/[\s^2^(Fo^2^)+(0.0553P)^2^+0.0000P] where P=(Fo^2^+2Fc^2^)/3'
_refine_ls_weighting_scheme calc
_refine_ls_wR_factor_gt 0.0974
_refine_ls_wR_factor_ref 0.1082
_reflns_number_gt 3738
_reflns_number_total 5107
_reflns_threshold_expression >2sigma(I)
_cod_duplicate_entry 4068395
_cod_data_source_file om800804b_si_002.cif
_cod_data_source_block 5b
_cod_database_code 4083479

loop_
_symmetry_equiv_pos_as_xyz
'x, y, z'
'-x, -y, -z'

loop_
_atom_site_label
_atom_site_type_symbol
_atom_site_fract_x
_atom_site_fract_y
_atom_site_fract_z
_atom_site_U_iso_or_equiv
_atom_site_adp_type
_atom_site_occupancy
_atom_site_symmetry_multiplicity
_atom_site_calc_flag
_atom_site_refinement_flags
Fe0 Fe 0.61255(6) 0.25613(6) 0.00421(5) 0.0305(2) Uani 1 1 d .
Fe1 Fe 0.56030(6) 0.22847(6) 0.48938(5) 0.0291(2) Uani 1 1 d .
P0 P 0.22195(11) 0.24913(10) -0.03817(9) 0.0263(3) Uani 1 1 d .
P1 P 0.18901(11) 0.28666(10) 0.50424(9) 0.0289(3) Uani 1 1 d .
F02 F 0.8629(3) 0.1496(3) 0.0868(2) 0.0618(9) Uani 1 1 d .
F01 F 1.0426(3) 0.1929(3) 0.1881(2) 0.0544(9) Uani 1 1 d .
O07 O 0.4275(3) 0.3802(2) 0.0708(2) 0.0345(8) Uani 1 1 d .
O08 O 0.6020(3) 0.4918(3) 0.1012(3) 0.0470(10) Uani 1 1 d .
O7 O 0.3694(3) 0.3041(3) 0.4051(2) 0.0344(8) Uani 1 1 d .
F1 F 0.9855(3) 0.3150(3) 0.7823(2) 0.0591(9) Uani 1 1 d .
O8 O 0.5486(3) 0.3889(3) 0.3951(2) 0.0387(9) Uani 1 1 d .
F04 F 0.9087(3) 0.3069(2) 0.2280(2) 0.0606(9) Uani 1 1 d .
O1 O 0.5243(3) 0.0443(3) 0.2875(3) 0.0536(10) Uani 1 1 d .
F2 F 0.8854(3) 0.1467(2) 0.6736(3) 0.0680(10) Uani 1 1 d .
F4 F 0.8249(3) 0.3022(3) 0.6733(3) 0.0771(11) Uani 1 1 d .
O4 O 0.5824(3) 0.4272(3) 0.6793(3) 0.0479(10) Uani 1 1 d .
O06 O 0.3999(3) 0.0841(3) -0.0433(3) 0.0415(9) Uani 1 1 d .
O04 O 0.6374(3) 0.2281(3) 0.2013(3) 0.0525(11) Uani 1 1 d .
F03 F 0.8712(3) 0.1400(3) 0.2417(2) 0.0643(9) Uani 1 1 d .
O6 O 0.3463(3) 0.1323(3) 0.5475(3) 0.0402(9) Uani 1 1 d .
F3 F 0.7999(3) 0.2455(3) 0.8031(2) 0.0726(10) Uani 1 1 d .
O3 O 0.6127(3) 0.0851(3) 0.6029(3) 0.0519(11) Uani 1 1 d .
O02 O 0.8624(3) 0.3944(3) 0.0416(3) 0.0510(10) Uani 1 1 d .
O03 O 0.6797(3) 0.0373(3) -0.1055(3) 0.0478(10) Uani 1 1 d .
O01 O 0.5468(3) 0.2844(3) -0.1877(3) 0.0537(11) Uani 1 1 d .
C07 C 0.3635(4) 0.2666(4) 0.0461(3) 0.0295(12) Uani 1 1 d .
C012 C 0.1676(5) 0.3779(4) 0.0061(4) 0.0421(14) Uani 1 1 d .
H01A H 0.2229 0.4334 -0.0076 0.051 Uiso 1 1 calc R
H01B H 0.0906 0.3656 -0.0352 0.051 Uiso 1 1 calc R
C01 C 0.5730(4) 0.2728(4) -0.1137(4) 0.0359(13) Uani 1 1 d .
C9 C 0.2409(4) 0.1179(4) 0.3365(3) 0.0389(13) Uani 1 1 d .
H8A H 0.1873 0.1403 0.2955 0.058 Uiso 1 1 calc R
H8B H 0.1960 0.0622 0.3560 0.058 Uiso 1 1 calc R
H8C H 0.3014 0.0873 0.2983 0.058 Uiso 1 1 calc R
O2 O 0.8093(3) 0.3008(3) 0.4519(3) 0.0599(11) Uani 1 1 d .
B01 B 0.9214(5) 0.1966(5) 0.1863(4) 0.0372(15) Uani 1 1 d .
C7 C 0.3014(4) 0.2196(4) 0.4319(3) 0.0279(11) Uani 1 1 d .
C1 C 0.5358(4) 0.1141(4) 0.3654(4) 0.0356(13) Uani 1 1 d .
C8 C 0.4954(4) 0.3211(4) 0.4224(4) 0.0321(12) Uani 1 1 d .
C14 C 0.1055(4) 0.3497(4) 0.4346(3) 0.0315(12) Uani 1 1 d .
H13A H 0.0576 0.2900 0.3749 0.038 Uiso 1 1 calc R
H13B H 0.0497 0.3860 0.4767 0.038 Uiso 1 1 calc R
C04 C 0.6304(4) 0.2401(4) 0.1271(4) 0.0331(12) Uani 1 1 d .
C09 C 0.3360(4) 0.2490(4) 0.1428(3) 0.0333(12) Uani 1 1 d .
H08A H 0.2857 0.2992 0.1762 0.050 Uiso 1 1 calc R
H08B H 0.4100 0.2637 0.1875 0.050 Uiso 1 1 calc R
H08C H 0.2950 0.1732 0.1255 0.050 Uiso 1 1 calc R
C12 C 0.0835(4) 0.1917(4) 0.5350(4) 0.0359(12) Uani 1 1 d .
H11A H 0.1291 0.1519 0.5656 0.043 Uiso 1 1 calc R
H11B H 0.0418 0.2359 0.5869 0.043 Uiso 1 1 calc R
C10 C 0.2715(4) 0.3941(4) 0.6227(3) 0.0362(13) Uani 1 1 d .
H9A H 0.3056 0.3583 0.6643 0.043 Uiso 1 1 calc R
H9B H 0.3377 0.4392 0.6076 0.043 Uiso 1 1 calc R
C4 C 0.5745(4) 0.3498(4) 0.6081(4) 0.0320(12) Uani 1 1 d .
C15 C 0.1760(5) 0.4349(4) 0.3997(4) 0.0453(14) Uani 1 1 d .
H14A H 0.1210 0.4614 0.3634 0.068 Uiso 1 1 calc R
H14B H 0.2301 0.4003 0.3558 0.068 Uiso 1 1 calc R
H14C H 0.2214 0.4968 0.4578 0.068 Uiso 1 1 calc R
C010 C 0.2476(4) 0.2320(4) -0.1652(3) 0.0333(12) Uani 1 1 d .
H09A H 0.1803 0.2506 -0.1978 0.040 Uiso 1 1 calc R
H09B H 0.3192 0.2860 -0.1605 0.040 Uiso 1 1 calc R
C3 C 0.5979(4) 0.1405(4) 0.5604(4) 0.0368(13) Uani 1 1 d .
C011 C 0.2636(5) 0.1157(4) -0.2345(4) 0.0468(15) Uani 1 1 d .
H01C H 0.2769 0.1162 -0.2999 0.070 Uiso 1 1 calc R
H01D H 0.1923 0.0613 -0.2423 0.070 Uiso 1 1 calc R
H01E H 0.3316 0.0967 -0.2047 0.070 Uiso 1 1 calc R
C03 C 0.6570(4) 0.1214(5) -0.0622(4) 0.0345(13) Uani 1 1 d .
C015 C -0.0010(5) 0.1050(4) -0.1111(4) 0.0502(15) Uani 1 1 d .
H01F H -0.0525 0.0404 -0.1092 0.075 Uiso 1 1 calc R
H01G H 0.0144 0.0906 -0.1794 0.075 Uiso 1 1 calc R
H01H H -0.0397 0.1681 -0.0889 0.075 Uiso 1 1 calc R
C08 C 0.5483(4) 0.3964(4) 0.0683(4) 0.0336(12) Uani 1 1 d .
C014 C 0.1173(4) 0.1304(4) -0.0415(4) 0.0331(12) Uani 1 1 d .
H01I H 0.1544 0.0655 -0.0635 0.040 Uiso 1 1 calc R
H01J H 0.1005 0.1431 0.0269 0.040 Uiso 1 1 calc R
C02 C 0.7686(5) 0.3418(4) 0.0283(4) 0.0366(13) Uani 1 1 d .
C13 C -0.0127(4) 0.1040(4) 0.4501(4) 0.0398(13) Uani 1 1 d .
H12A H -0.0626 0.0596 0.4780 0.060 Uiso 1 1 calc R
H12B H 0.0260 0.0566 0.3991 0.060 Uiso 1 1 calc R
H12C H -0.0615 0.1412 0.4201 0.060 Uiso 1 1 calc R
C013 C 0.1508(5) 0.4286(4) 0.1162(4) 0.0529(16) Uani 1 1 d .
H01K H 0.1223 0.4969 0.1283 0.079 Uiso 1 1 calc R
H01L H 0.2265 0.4442 0.1590 0.079 Uiso 1 1 calc R
H01M H 0.0931 0.3770 0.1311 0.079 Uiso 1 1 calc R
C6 C 0.3889(4) 0.1846(4) 0.4999(3) 0.0299(12) Uani 1 1 d .
C2 C 0.7166(5) 0.2743(4) 0.4680(4) 0.0362(13) Uani 1 1 d .
C11 C 0.1914(5) 0.4718(4) 0.6841(4) 0.0551(16) Uani 1 1 d .
H10A H 0.2392 0.5266 0.7456 0.083 Uiso 1 1 calc R
H10B H 0.1267 0.4279 0.7007 0.083 Uiso 1 1 calc R
H10C H 0.1589 0.5089 0.6440 0.083 Uiso 1 1 calc R
C06 C 0.4443(4) 0.1840(5) -0.0068(4) 0.0344(13) Uani 1 1 d .
B1 B 0.8727(6) 0.2527(5) 0.7323(5) 0.0405(16) Uani 1 1 d .

loop_
_atom_site_aniso_label
_atom_site_aniso_U_11
_atom_site_aniso_U_22
_atom_site_aniso_U_33
_atom_site_aniso_U_23
_atom_site_aniso_U_13
_atom_site_aniso_U_12
Fe0 0.0231(4) 0.0437(5) 0.0255(4) 0.0129(3) 0.0044(3) 0.0093(3)
Fe1 0.0258(4) 0.0333(5) 0.0270(4) 0.0106(3) 0.0018(3) 0.0056(3)
P0 0.0212(7) 0.0290(8) 0.0254(7) 0.0070(6) 0.0004(5) 0.0059(6)
P1 0.0256(7) 0.0316(8) 0.0290(7) 0.0115(6) 0.0055(6) 0.0036(6)
F02 0.059(2) 0.083(2) 0.0305(18) 0.0086(17) -0.0123(16) 0.0191(18)
F01 0.0393(19) 0.080(2) 0.0417(19) 0.0145(17) 0.0028(15) 0.0281(17)
O07 0.027(2) 0.033(2) 0.037(2) 0.0065(16) -0.0003(16) 0.0060(16)
O08 0.034(2) 0.039(2) 0.059(3) 0.013(2) 0.0009(19) 0.0012(18)
O7 0.028(2) 0.045(2) 0.036(2) 0.0226(17) 0.0066(16) 0.0073(16)
F1 0.0384(19) 0.068(2) 0.062(2) 0.0243(18) -0.0150(16) 0.0011(16)
O8 0.034(2) 0.045(2) 0.043(2) 0.0248(19) 0.0109(17) 0.0035(17)
F04 0.054(2) 0.042(2) 0.077(3) 0.0103(18) 0.0101(18) 0.0158(16)
O1 0.052(3) 0.056(2) 0.039(2) 0.002(2) 0.006(2) 0.011(2)
F2 0.079(3) 0.049(2) 0.066(2) 0.0070(18) 0.031(2) 0.0101(18)
F4 0.080(3) 0.078(3) 0.069(2) 0.035(2) -0.030(2) 0.008(2)
O4 0.062(3) 0.038(2) 0.032(2) 0.0032(19) 0.0031(19) 0.0052(19)
O06 0.043(2) 0.034(2) 0.039(2) 0.0091(18) -0.0026(18) -0.0011(18)
O04 0.044(2) 0.092(3) 0.033(2) 0.033(2) 0.0074(19) 0.023(2)
F03 0.072(2) 0.073(2) 0.062(2) 0.042(2) 0.0119(19) 0.0089(19)
O6 0.041(2) 0.050(2) 0.043(2) 0.0314(19) 0.0123(18) 0.0103(18)
F3 0.053(2) 0.113(3) 0.053(2) 0.025(2) 0.0250(18) 0.026(2)
O3 0.059(3) 0.038(3) 0.056(3) 0.022(2) -0.013(2) 0.006(2)
O02 0.041(2) 0.051(3) 0.059(3) 0.024(2) 0.000(2) -0.001(2)
O03 0.061(3) 0.046(2) 0.030(2) 0.0057(19) 0.0031(19) 0.019(2)
O01 0.047(3) 0.091(3) 0.043(2) 0.041(2) 0.0130(19) 0.026(2)
C07 0.022(3) 0.043(3) 0.022(3) 0.009(2) 0.005(2) 0.008(2)
C012 0.037(3) 0.041(3) 0.046(3) 0.013(3) -0.003(3) 0.014(3)
C01 0.023(3) 0.047(4) 0.039(3) 0.017(3) 0.006(2) 0.010(2)
C9 0.037(3) 0.045(3) 0.024(3) 0.003(2) 0.002(2) 0.006(3)
O2 0.031(2) 0.069(3) 0.066(3) 0.010(2) 0.019(2) 0.001(2)
B01 0.036(4) 0.045(4) 0.028(3) 0.012(3) -0.002(3) 0.012(3)
C7 0.027(3) 0.031(3) 0.025(3) 0.011(2) 0.006(2) -0.001(2)
C1 0.034(3) 0.034(3) 0.038(3) 0.015(3) 0.004(3) 0.006(2)
C8 0.022(3) 0.045(3) 0.032(3) 0.016(3) 0.008(2) 0.007(2)
C14 0.034(3) 0.028(3) 0.031(3) 0.009(2) 0.000(2) 0.010(2)
C04 0.025(3) 0.036(3) 0.036(3) 0.010(3) 0.004(2) 0.009(2)
C09 0.029(3) 0.042(3) 0.029(3) 0.014(2) 0.006(2) 0.008(2)
C12 0.029(3) 0.047(3) 0.031(3) 0.015(3) 0.006(2) 0.003(2)
C10 0.043(3) 0.033(3) 0.025(3) 0.004(2) 0.002(2) 0.003(2)
C4 0.033(3) 0.034(3) 0.035(3) 0.021(3) 0.004(2) 0.007(2)
C15 0.044(3) 0.043(3) 0.060(4) 0.031(3) 0.007(3) 0.013(3)
C010 0.030(3) 0.047(3) 0.029(3) 0.021(3) 0.000(2) 0.009(2)
C3 0.032(3) 0.029(4) 0.042(3) 0.009(3) -0.004(2) 0.004(2)
C011 0.052(4) 0.061(4) 0.025(3) 0.012(3) 0.008(3) 0.014(3)
C03 0.026(3) 0.050(4) 0.023(3) 0.015(3) -0.002(2) -0.006(3)
C015 0.040(3) 0.057(4) 0.043(4) 0.013(3) 0.000(3) -0.004(3)
C08 0.030(3) 0.033(3) 0.031(3) 0.008(3) -0.003(2) 0.001(3)
C014 0.030(3) 0.038(3) 0.029(3) 0.014(2) 0.003(2) 0.002(2)
C02 0.034(3) 0.042(4) 0.037(3) 0.018(3) 0.006(3) 0.010(3)
C13 0.032(3) 0.037(3) 0.041(3) 0.012(3) -0.003(2) -0.007(2)
C013 0.050(4) 0.053(4) 0.046(4) 0.005(3) 0.001(3) 0.022(3)
C6 0.034(3) 0.027(3) 0.027(3) 0.010(2) 0.002(2) 0.005(2)
C2 0.036(3) 0.027(3) 0.042(3) 0.010(3) 0.003(3) 0.009(3)
C11 0.056(4) 0.048(4) 0.042(4) -0.006(3) 0.008(3) 0.011(3)
C06 0.037(3) 0.043(4) 0.022(3) 0.014(3) -0.005(2) 0.008(3)
B1 0.039(4) 0.044(5) 0.036(4) 0.012(3) 0.006(3) 0.009(3)

loop_
_atom_type_symbol
_atom_type_description
_atom_type_scat_dispersion_real
_atom_type_scat_dispersion_imag
_atom_type_scat_source
C C 0.0033 0.0016 'International Tables Vol C Tables 4.2.6.8 and 6.1.1.4'
H H 0.0000 0.0000 'International Tables Vol C Tables 4.2.6.8 and 6.1.1.4'
B B 0.0013 0.0007 'International Tables Vol C Tables 4.2.6.8 and 6.1.1.4'
O O 0.0106 0.0060 'International Tables Vol C Tables 4.2.6.8 and 6.1.1.4'
F F 0.0171 0.0103 'International Tables Vol C Tables 4.2.6.8 and 6.1.1.4'
P P 0.1023 0.0942 'International Tables Vol C Tables 4.2.6.8 and 6.1.1.4'
Fe Fe 0.3463 0.8444 'International Tables Vol C Tables 4.2.6.8 and 6.1.1.4'

loop_
_geom_angle_atom_site_label_1
_geom_angle_atom_site_label_2
_geom_angle_atom_site_label_3
_geom_angle
C01 Fe0 C04 171.8(2)
C01 Fe0 C03 92.0(2)
C04 Fe0 C03 92.2(2)
C01 Fe0 C02 93.3(2)
C04 Fe0 C02 93.3(2)
C03 Fe0 C02 94.5(2)
C01 Fe0 C06 88.7(2)
C04 Fe0 C06 84.1(2)
C03 Fe0 C06 92.8(2)
C02 Fe0 C06 172.3(2)
C01 Fe0 C08 85.0(2)
C04 Fe0 C08 90.2(2)
C03 Fe0 C08 174.4(2)
C02 Fe0 C08 90.3(2)
C06 Fe0 C08 82.5(2)
C1 Fe1 C4 174.2(2)
C1 Fe1 C3 94.1(2)
C4 Fe1 C3 91.1(2)
C1 Fe1 C2 88.9(2)
C4 Fe1 C2 92.9(2)
C3 Fe1 C2 97.4(2)
C1 Fe1 C6 88.7(2)
C4 Fe1 C6 88.9(2)
C3 Fe1 C6 88.4(2)
C2 Fe1 C6 173.9(2)
C1 Fe1 C8 88.5(2)
C4 Fe1 C8 85.9(2)
C3 Fe1 C8 170.8(2)
C2 Fe1 C8 91.5(2)
C6 Fe1 C8 82.8(2)
C014 P0 C012 113.9(2)
C014 P0 C010 109.8(2)
C012 P0 C010 103.5(2)
C014 P0 C07 109.1(2)
C012 P0 C07 108.5(2)
C010 P0 C07 112.1(2)
C12 P1 C14 108.0(2)
C12 P1 C10 108.1(2)
C14 P1 C10 109.8(2)
C12 P1 C7 113.1(2)
C14 P1 C7 111.0(2)
C10 P1 C7 106.9(2)
C08 O07 C07 117.5(3)
C8 O7 C7 118.1(4)
O07 C07 C09 110.4(4)
O07 C07 C06 108.9(4)
C09 C07 C06 108.4(4)
O07 C07 P0 105.9(3)
C09 C07 P0 110.7(3)
C06 C07 P0 112.5(3)
C013 C012 P0 119.2(4)
O01 C01 Fe0 178.9(5)
F03 B01 F01 109.9(5)
F03 B01 F04 109.0(5)
F01 B01 F04 109.4(5)
F03 B01 F02 110.1(5)
F01 B01 F02 109.8(5)
F04 B01 F02 108.5(4)
O7 C7 C9 110.7(4)
O7 C7 C6 108.5(4)
C9 C7 C6 110.2(4)
O7 C7 P1 105.4(3)
C9 C7 P1 111.3(3)
C6 C7 P1 110.7(3)
O1 C1 Fe1 177.6(5)
O8 C8 O7 116.0(4)
O8 C8 Fe1 129.0(4)
O7 C8 Fe1 115.0(3)
C15 C14 P1 118.1(3)
O04 C04 Fe0 177.6(5)
C13 C12 P1 119.0(3)
C11 C10 P1 112.9(3)
O4 C4 Fe1 177.3(4)
C011 C010 P0 116.6(3)
O3 C3 Fe1 175.5(5)
O03 C03 Fe0 177.2(4)
O08 C08 O07 116.3(4)
O08 C08 Fe0 128.4(4)
O07 C08 Fe0 115.3(3)
C015 C014 P0 114.1(3)
O02 C02 Fe0 178.7(5)
O6 C6 C7 118.5(4)
O6 C6 Fe1 128.5(4)
C7 C6 Fe1 112.9(3)
O2 C2 Fe1 177.8(5)
O06 C06 C07 118.0(4)
O06 C06 Fe0 127.9(4)
C07 C06 Fe0 113.9(3)
F4 B1 F2 110.5(5)
F4 B1 F3 110.8(5)
F2 B1 F3 108.7(5)
F4 B1 F1 109.4(5)
F2 B1 F1 108.3(5)
F3 B1 F1 109.1(5)

loop_
_geom_bond_atom_site_label_1
_geom_bond_atom_site_label_2
_geom_bond_distance
Fe0 C01 1.803(5)
Fe0 C04 1.839(5)
Fe0 C03 1.847(6)
Fe0 C02 1.875(5)
Fe0 C06 1.962(5)
Fe0 C08 2.013(5)
Fe1 C1 1.822(5)
Fe1 C4 1.829(5)
Fe1 C3 1.860(6)
Fe1 C2 1.871(5)
Fe1 C6 1.977(5)
Fe1 C8 1.981(5)
P0 C014 1.785(5)
P0 C012 1.799(5)
P0 C010 1.800(4)
P0 C07 1.857(5)
P1 C12 1.786(5)
P1 C14 1.803(4)
P1 C10 1.822(5)
P1 C7 1.840(5)
F02 B01 1.385(6)
F01 B01 1.384(6)
O07 C08 1.362(5)
O07 C07 1.450(5)
O08 C08 1.200(5)
O7 C8 1.400(5)
O7 C7 1.433(5)
F1 B1 1.384(7)
O8 C8 1.194(5)
F04 B01 1.385(7)
O1 C1 1.136(5)
F2 B1 1.374(6)
F4 B1 1.361(7)
O4 C4 1.131(5)
O06 C06 1.221(5)
O04 C04 1.124(5)
F03 B01 1.366(7)
O6 C6 1.204(5)
F3 B1 1.378(7)
O3 C3 1.122(5)
O02 C02 1.135(5)
O03 C03 1.133(5)
O01 C01 1.143(5)
C07 C09 1.529(6)
C07 C06 1.555(6)
C012 C013 1.510(7)
C9 C7 1.531(6)
O2 C2 1.125(5)
C7 C6 1.564(6)
C14 C15 1.524(6)
C12 C13 1.536(6)
C10 C11 1.552(6)
C010 C011 1.535(6)
C015 C014 1.518(6)

loop_
_geom_torsion_atom_site_label_1
_geom_torsion_atom_site_label_2
_geom_torsion_atom_site_label_3
_geom_torsion_atom_site_label_4
_geom_torsion
P1 C7 C6 Fe1 -133.2(2)
P1 C7 O7 C8 132.1(3)
C9 C7 C6 Fe1 103.3(4)
C9 C7 O7 C8 -107.5(4)
C7 C6 Fe1 C8 13.5(3)
O7 C8 Fe1 C6 -6.4(3)
P0 C07 C06 Fe0 129.9(3)
P0 C07 O07 C08 -136.7(3)
C09 C07 C06 Fe0 -107.3(4)
C09 C07 O07 C08 103.5(4)
C07 C06 Fe0 C08 -5.9(3)
O07 C08 Fe0 C06 -2.6(3)
